data_7204781
loop_
_publ_author_name
'Dan, Meenakshi'
'Behera, J. N.'
'Rao, C. N. R.'

_publ_section_title
;
 Organically templated rare earth sulfates with three-dimensional and
 layered structuresElectronic supplementary information (ESI)
 available: Tables S1?S6. See
 http://www.rsc.org/suppdata/jm/b3/b314663d/
;
_journal_issue 8
_journal_name_full 'Journal of Materials Chemistry'
_journal_page_first 1257
_journal_paper_doi 10.1039/b314663d
_journal_volume 14
_journal_year 2004
_chemical_formula_sum 'C4 H24 N4 Nd2 O22 S5'
_chemical_formula_weight 929.05
_chemical_name_systematic
;
?
;
_space_group_IT_number 14
_symmetry_cell_setting monoclinic
_symmetry_space_group_name_Hall '-P 2ybc'
_symmetry_space_group_name_H-M 'P 1 21/c 1'
_atom_sites_solution_hydrogens geom
_atom_sites_solution_primary direct
_atom_sites_solution_secondary difmap
_audit_creation_method SHELXL
_cell_angle_alpha 90.00
_cell_angle_beta 94.845(3)
_cell_angle_gamma 90.00
_cell_formula_units_Z 4
_cell_length_a 6.6032(12)
_cell_length_b 16.986(3)
_cell_length_c 20.412(4)
_cell_measurement_temperature 293(2)
_cell_volume 2281.3(7)
_computing_structure_refinement 'SHELXL-93 (Sheldrick, 1993)'
_computing_structure_solution 'SHELXS-86 (Sheldrick, 1990)'
_diffrn_ambient_temperature 293(2)
_diffrn_radiation_monochromator graphite
_diffrn_radiation_source 'fine-focus sealed tube'
_diffrn_radiation_type MoK\a
_diffrn_radiation_wavelength 0.71073
_diffrn_reflns_av_R_equivalents 0.0397
_diffrn_reflns_av_sigmaI/netI 0.0393
_diffrn_reflns_limit_h_max 8
_diffrn_reflns_limit_h_min -8
_diffrn_reflns_limit_k_max 21
_diffrn_reflns_limit_k_min -21
_diffrn_reflns_limit_l_max 25
_diffrn_reflns_limit_l_min -22
_diffrn_reflns_number 17943
_diffrn_reflns_theta_max 26.37
_diffrn_reflns_theta_min 1.56
_exptl_absorpt_coefficient_mu 5.070
_exptl_absorpt_correction_T_max 1.000000
_exptl_absorpt_correction_T_min 0.815113
_exptl_absorpt_correction_type SADABS
_exptl_crystal_colour 'light pink'
_exptl_crystal_density_diffrn 2.705
_exptl_crystal_description rod
_exptl_crystal_F_000 1808
_exptl_crystal_size_max 0.5
_exptl_crystal_size_mid 0.15
_exptl_crystal_size_min 0.14
_refine_diff_density_max 0.959
_refine_diff_density_min -1.070
_refine_diff_density_rms 0.176
_refine_ls_extinction_method none
_refine_ls_goodness_of_fit_all 1.115
_refine_ls_goodness_of_fit_obs 1.146
_refine_ls_matrix_type full
_refine_ls_number_parameters 350
_refine_ls_number_reflns 4662
_refine_ls_number_restraints 0
_refine_ls_restrained_S_all 1.115
_refine_ls_restrained_S_obs 1.146
_refine_ls_R_factor_all 0.0418
_refine_ls_R_factor_obs 0.0350
_refine_ls_shift/esd_max -0.002
_refine_ls_shift/esd_mean 0.000
_refine_ls_structure_factor_coef Fsqd
_refine_ls_weighting_details 'w=1/[\s^2^(Fo^2^)+(0.0227P)^2^+9.6779P] where P=(Fo^2^+2Fc^2^)/3'
_refine_ls_weighting_scheme calc
_refine_ls_wR_factor_all 0.0720
_refine_ls_wR_factor_obs 0.0696
_reflns_number_observed 4163
_reflns_number_total 4662
_reflns_observed_criterion >2sigma(I)
_cod_data_source_file b314663d.txt
_cod_data_source_block Phase_I
_cod_depositor_comments
;
The following automatic conversions were performed:
'_symmetry_cell_setting' value 'Monoclinic' changed to 'monoclinic'
according to '/home/saulius/struct/CIF-dictionaries/cif_core.dic'
dictionary named 'cif_core.dic' version 2.4.1 from 2010-06-29.

Automatic conversion script
Id: cif_fix_enum 1527 2010-12-29 10:47:43Z saulius 

The following automatic conversions were performed:

'_refine_ls_weighting_scheme' value 'calc
w=1/[\s^2^(Fo^2^)+(0.0227P)^2^+9.6779P] where P=(Fo^2^+2Fc^2^)/3' was
changed to 'calc'. New tag '_refine_ls_weighting_details' was
created. The value of the new tag was set to
'w=1/[\s^2^(Fo^2^)+(0.0227P)^2^+9.6779P] where P=(Fo^2^+2Fc^2^)/3'.

Automatic conversion script
Id: cif_fix_values 3143 2015-03-26 13:38:13Z robertas 
;
_cod_original_cell_volume 2281.4(7)
_cod_original_sg_symbol_H-M P2(1)/c
_cod_database_code 7204781

loop_
_symmetry_equiv_pos_as_xyz
'x, y, z'
'-x, y+1/2, -z+1/2'
'-x, -y, -z'
'x, -y-1/2, z-1/2'

loop_
_atom_site_aniso_label
_atom_site_aniso_U_11
_atom_site_aniso_U_22
_atom_site_aniso_U_33
_atom_site_aniso_U_23
_atom_site_aniso_U_13
_atom_site_aniso_U_12
Nd1 0.00921(15) 0.01051(14) 0.0102(2) -0.00053(11) 0.00113(10) 0.00029(11)
Nd2 0.00959(15) 0.01173(15) 0.0103(2) 0.00117(11) 0.00026(11) -0.00055(11)
S1 0.0084(6) 0.0156(7) 0.0153(7) -0.0020(6) 0.0012(5) 0.0006(5)
S2 0.0117(6) 0.0124(6) 0.0112(7) -0.0041(5) 0.0004(5) 0.0022(5)
S3 0.0138(7) 0.0119(6) 0.0117(7) 0.0026(5) 0.0004(5) 0.0018(5)
S4 0.0062(6) 0.0172(7) 0.0119(7) 0.0011(5) 0.0007(5) -0.0001(5)
S5 0.0137(7) 0.0123(6) 0.0115(7) -0.0031(5) 0.0002(5) 0.0006(5)
O1 0.011(2) 0.031(2) 0.020(2) 0.003(2) -0.002(2) 0.003(2)
O2 0.016(2) 0.023(2) 0.018(2) -0.008(2) 0.002(2) -0.002(2)
O3 0.020(3) 0.013(2) 0.026(3) 0.003(2) -0.003(2) -0.001(2)
O4 0.012(2) 0.020(2) 0.021(2) 0.009(2) 0.003(2) 0.001(2)
O5 0.011(2) 0.018(2) 0.023(2) -0.006(2) 0.004(2) -0.003(2)
O6 0.028(2) 0.012(2) 0.009(2) 0.001(2) -0.002(2) 0.000(2)
O7 0.013(2) 0.017(2) 0.016(2) 0.005(2) 0.000(2) 0.002(2)
O8 0.009(2) 0.022(2) 0.022(2) -0.005(2) 0.000(2) -0.005(2)
O9 0.026(2) 0.014(2) 0.018(2) -0.003(2) -0.006(2) 0.003(2)
O10 0.010(2) 0.026(2) 0.028(2) 0.000(2) 0.008(2) 0.006(2)
O11 0.023(3) 0.035(3) 0.020(3) -0.009(2) 0.005(2) -0.001(2)
O12 0.009(2) 0.031(2) 0.015(2) 0.010(2) 0.002(2) 0.002(2)
O13 0.022(2) 0.027(2) 0.018(2) 0.011(2) 0.007(2) 0.000(2)
O14 0.020(2) 0.015(2) 0.023(2) -0.002(2) 0.007(2) 0.000(2)
O15 0.014(2) 0.018(2) 0.017(2) 0.005(2) -0.004(2) 0.001(2)
O16 0.025(2) 0.016(2) 0.011(2) 0.002(2) -0.001(2) 0.004(2)
O17 0.027(2) 0.012(2) 0.014(2) 0.003(2) 0.003(2) 0.001(2)
O18 0.013(2) 0.020(2) 0.025(2) -0.007(2) -0.002(2) -0.003(2)
O19 0.029(3) 0.033(3) 0.028(3) -0.012(2) -0.011(2) 0.002(2)
O20 0.039(3) 0.018(2) 0.030(3) 0.000(2) 0.008(2) -0.005(2)
O21 0.021(2) 0.040(3) 0.030(3) -0.008(2) -0.009(2) 0.017(2)
O22 0.021(2) 0.031(2) 0.018(2) 0.009(2) 0.001(2) -0.006(2)
N1 0.023(3) 0.028(3) 0.023(3) -0.007(2) 0.004(2) 0.002(2)
N2 0.028(3) 0.037(3) 0.023(3) -0.007(3) 0.008(2) 0.008(2)
N3 0.027(3) 0.066(4) 0.023(3) 0.013(3) 0.002(2) 0.002(3)
N4 0.046(4) 0.039(4) 0.053(4) 0.000(3) -0.014(3) 0.011(3)
C1 0.022(3) 0.020(3) 0.018(3) 0.002(3) 0.003(2) -0.003(2)
C2 0.018(3) 0.023(3) 0.024(3) -0.001(3) 0.001(3) -0.001(2)
C3 0.020(3) 0.025(3) 0.015(3) 0.001(3) 0.002(2) 0.001(3)
C4 0.036(4) 0.032(4) 0.030(4) 0.002(3) 0.000(3) 0.007(3)

loop_
_atom_site_label
_atom_site_type_symbol
_atom_site_fract_x
_atom_site_fract_y
_atom_site_fract_z
_atom_site_U_iso_or_equiv
_atom_site_thermal_displace_type
_atom_site_occupancy
_atom_site_calc_flag
_atom_site_refinement_flags
_atom_site_disorder_group
Nd1 Nd 0.43026(4) 0.25559(2) 0.494739(14) 0.00996(8) Uani 1 d . .
Nd2 Nd 0.63796(4) 0.00980(2) 0.719898(14) 0.01057(8) Uani 1 d . .
S1 S 1.1045(2) 0.04254(8) 0.74722(7) 0.0131(3) Uani 1 d . .
S2 S 0.5072(2) 0.40011(8) 0.62727(7) 0.0118(3) Uani 1 d . .
S3 S 0.5082(2) 0.13423(8) 0.60967(7) 0.0125(3) Uani 1 d . .
S4 S -0.1258(2) 0.29242(8) 0.45914(7) 0.0118(3) Uani 1 d . .
S5 S 0.3359(2) 0.13561(8) 0.37896(7) 0.0125(3) Uani 1 d . .
O1 O 0.0630(6) 0.2620(2) 0.4927(2) 0.0210(9) Uani 1 d . .
O2 O 0.3784(6) 0.3434(2) 0.5869(2) 0.0190(9) Uani 1 d . .
O3 O 0.3680(8) 0.3748(3) 0.4260(3) 0.0200(10) Uani 1 d . .
O4 O 0.6580(6) 0.1760(2) 0.5727(2) 0.0178(9) Uani 1 d . .
O5 O -0.2453(6) 0.3324(2) 0.5073(2) 0.0172(9) Uani 1 d . .
O6 O 0.3936(6) 0.1187(2) 0.4486(2) 0.0165(9) Uani 1 d . .
O7 O 0.3083(6) 0.1627(2) 0.5825(2) 0.0155(8) Uani 1 d . .
O8 O -0.2545(6) 0.2275(2) 0.4319(2) 0.0179(9) Uani 1 d . .
O9 O 0.2971(6) 0.2202(2) 0.3741(2) 0.0201(9) Uani 1 d . .
O10 O 1.2677(6) 0.0033(2) 0.7155(2) 0.0212(9) Uani 1 d . .
O11 O 0.6340(9) 0.1043(3) 0.8111(2) 0.0258(11) Uani 1 d . .
O12 O 0.9766(6) -0.0181(2) 0.7765(2) 0.0182(9) Uani 1 d . .
O13 O 0.6105(6) -0.0750(2) 0.8176(2) 0.0219(9) Uani 1 d . .
O14 O 0.4986(6) 0.1114(2) 0.3378(2) 0.0189(9) Uani 1 d . .
O15 O 0.9640(6) 0.0813(2) 0.6971(2) 0.0164(8) Uani 1 d . .
O16 O 0.5442(6) 0.1486(2) 0.6806(2) 0.0172(9) Uani 1 d . .
O17 O 0.5285(6) 0.0482(2) 0.6011(2) 0.0176(9) Uani 1 d . .
O18 O 0.1575(6) 0.0882(2) 0.3546(2) 0.0197(9) Uani 1 d . .
O19 O 1.1877(7) 0.0971(3) 0.7968(2) 0.0306(11) Uani 1 d . .
O20 O 0.5524(7) 0.4673(2) 0.5874(2) 0.0290(11) Uani 1 d . .
O21 O 0.6944(6) 0.3617(3) 0.6530(2) 0.0307(11) Uani 1 d . .
O22 O -0.0792(6) 0.3467(3) 0.4075(2) 0.0232(10) Uani 1 d . .
N1 N 0.8337(8) 0.3256(3) 0.7797(3) 0.0248(12) Uani 1 d . .
H21 H 0.7441(8) 0.3158(3) 0.8089(3) 0.037 Uiso 1 calc R .
H20 H 0.7696(8) 0.3459(3) 0.7435(3) 0.037 Uiso 1 calc R .
H19 H 0.9261(8) 0.3597(3) 0.7967(3) 0.037 Uiso 1 calc R .
N2 N 1.0026(8) 0.2481(3) 0.6463(3) 0.0289(13) Uani 1 d . .
H16 H 1.0973(8) 0.2560(3) 0.6185(3) 0.043 Uiso 1 calc R .
H15 H 0.8983(8) 0.2804(3) 0.6364(3) 0.043 Uiso 1 calc R .
H14 H 0.9599(8) 0.1985(3) 0.6432(3) 0.043 Uiso 1 calc R .
N3 N 1.0077(9) 0.4773(4) 0.5889(3) 0.039(2) Uani 1 d . .
H11 H 1.1044(9) 0.4568(4) 0.6168(3) 0.058 Uiso 1 calc R .
H10 H 0.8981(9) 0.4466(4) 0.5872(3) 0.058 Uiso 1 calc R .
H9 H 0.9757(9) 0.5251(4) 0.6025(3) 0.058 Uiso 1 calc R .
N4 N 0.8180(10) 0.0538(4) 0.4409(3) 0.047(2) Uani 1 d . .
H8 H 0.7475(10) 0.0978(4) 0.4453(3) 0.070 Uiso 1 calc R .
H7 H 0.7327(10) 0.0141(4) 0.4312(3) 0.070 Uiso 1 calc R .
H6 H 0.8998(10) 0.0597(4) 0.4088(3) 0.070 Uiso 1 calc R .
C1 C 0.9354(9) 0.2513(3) 0.7632(3) 0.0201(13) Uani 1 d . .
H18 H 0.8339(9) 0.2140(3) 0.7455(3) 0.024 Uiso 1 calc R .
H17 H 1.0027(9) 0.2289(3) 0.8030(3) 0.024 Uiso 1 calc R .
C2 C 1.0891(9) 0.2638(4) 0.7140(3) 0.0220(13) Uani 1 d . .
H5 H 1.1378(9) 0.3177(4) 0.7170(3) 0.026 Uiso 1 calc R .
H4 H 1.2042(9) 0.2292(4) 0.7243(3) 0.026 Uiso 1 calc R .
C3 C 1.0810(9) 0.4828(4) 0.5238(3) 0.0201(13) Uani 1 d . .
H13 H 1.1175(9) 0.4308(4) 0.5090(3) 0.024 Uiso 1 calc R .
H12 H 1.2013(9) 0.5157(4) 0.5256(3) 0.024 Uiso 1 calc R .
C4 C 0.9400(11) 0.0368(4) 0.5028(3) 0.033(2) Uani 1 d . .
H3 H 0.8510(11) 0.0311(4) 0.5380(3) 0.040 Uiso 1 calc R .
H2 H 1.0315(11) 0.0804(4) 0.5137(3) 0.040 Uiso 1 calc R .
H23 H 0.4077(103) 0.4195(44) 0.4271(34) 0.026(20) Uiso 1 d . .
H22 H 0.5447(154) 0.1184(61) 0.8178(51) 0.071(41) Uiso 1 d . .
H21' H 0.3015(143) 0.3731(57) 0.4051(46) 0.052(38) Uiso 1 d . .
H1 H 0.7265(141) 0.1210(52) 0.8317(45) 0.056(31) Uiso 1 d . .

loop_
_atom_type_symbol
_atom_type_description
_atom_type_scat_dispersion_real
_atom_type_scat_dispersion_imag
_atom_type_scat_source
C C 0.0033 0.0016 'International Tables Vol C Tables 4.2.6.8 and 6.1.1.4'
H H 0.0000 0.0000 'International Tables Vol C Tables 4.2.6.8 and 6.1.1.4'
N N 0.0061 0.0033 'International Tables Vol C Tables 4.2.6.8 and 6.1.1.4'
O O 0.0106 0.0060 'International Tables Vol C Tables 4.2.6.8 and 6.1.1.4'
S S 0.1246 0.1234 'International Tables Vol C Tables 4.2.6.8 and 6.1.1.4'
Nd Nd -0.1943 3.0179 'International Tables Vol C Tables 4.2.6.8 and 6.1.1.4'

loop_
_geom_angle_atom_site_label_1
_geom_angle_atom_site_label_2
_geom_angle_atom_site_label_3
_geom_angle
_geom_angle_site_symmetry_1
_geom_angle_site_symmetry_3
_geom_angle_publ_flag
O1 Nd1 O2 77.38(13) . . ?
O1 Nd1 O3 80.5(2) . . ?
O2 Nd1 O3 84.8(2) . . ?
O1 Nd1 O4 125.73(13) . . ?
O2 Nd1 O4 87.46(13) . . ?
O3 Nd1 O4 150.1(2) . . ?
O1 Nd1 O5 145.57(13) . 1_655 ?
O2 Nd1 O5 77.15(13) . 1_655 ?
O3 Nd1 O5 74.4(2) . 1_655 ?
O4 Nd1 O5 75.64(13) . 1_655 ?
O1 Nd1 O6 88.30(14) . . ?
O2 Nd1 O6 146.79(13) . . ?
O3 Nd1 O6 122.5(2) . . ?
O4 Nd1 O6 76.78(12) . . ?
O5 Nd1 O6 125.12(13) 1_655 . ?
O1 Nd1 O7 70.57(13) . . ?
O2 Nd1 O7 76.46(13) . . ?
O3 Nd1 O7 148.27(14) . . ?
O4 Nd1 O7 55.21(12) . . ?
O5 Nd1 O7 124.41(13) 1_655 . ?
O6 Nd1 O7 70.52(12) . . ?
O1 Nd1 O8 147.95(13) . 1_655 ?
O2 Nd1 O8 131.75(12) . 1_655 ?
O3 Nd1 O8 88.41(15) . 1_655 ?
O4 Nd1 O8 75.41(13) . 1_655 ?
O5 Nd1 O8 55.10(12) 1_655 1_655 ?
O6 Nd1 O8 72.46(13) . 1_655 ?
O7 Nd1 O8 123.14(12) . 1_655 ?
O1 Nd1 O9 74.78(13) . . ?
O2 Nd1 O9 143.77(13) . . ?
O3 Nd1 O9 68.2(2) . . ?
O4 Nd1 O9 127.83(13) . . ?
O5 Nd1 O9 115.69(13) 1_655 . ?
O6 Nd1 O9 54.55(12) . . ?
O7 Nd1 O9 114.54(13) . . ?
O8 Nd1 O9 73.18(12) 1_655 . ?
O1 Nd1 S3 98.24(10) . . ?
O2 Nd1 S3 81.38(10) . . ?
O3 Nd1 S3 166.08(13) . . ?
O4 Nd1 S3 27.54(9) . . ?
O5 Nd1 S3 100.43(10) 1_655 . ?
O6 Nd1 S3 71.10(9) . . ?
O7 Nd1 S3 27.68(8) . . ?
O8 Nd1 S3 99.31(9) 1_655 . ?
O9 Nd1 S3 125.10(9) . . ?
O1 Nd1 S4 159.81(10) . 1_655 ?
O2 Nd1 S4 104.49(9) . 1_655 ?
O3 Nd1 S4 79.62(12) . 1_655 ?
O4 Nd1 S4 74.41(9) . 1_655 ?
O5 Nd1 S4 27.47(9) 1_655 1_655 ?
O6 Nd1 S4 99.19(10) . 1_655 ?
O7 Nd1 S4 129.61(9) . 1_655 ?
O8 Nd1 S4 27.65(9) 1_655 1_655 ?
O9 Nd1 S4 94.25(10) . 1_655 ?
S3 Nd1 S4 101.93(4) . 1_655 ?
O1 Nd1 S5 83.19(10) . . ?
O2 Nd1 S5 160.30(9) . . ?
O3 Nd1 S5 95.24(13) . . ?
O4 Nd1 S5 101.48(10) . . ?
O5 Nd1 S5 121.92(9) 1_655 . ?
O6 Nd1 S5 27.31(9) . . ?
O7 Nd1 S5 94.13(9) . . ?
O8 Nd1 S5 67.87(9) 1_655 . ?
O9 Nd1 S5 27.49(9) . . ?
S3 Nd1 S5 98.39(4) . . ?
S4 Nd1 S5 94.86(4) 1_655 . ?
O10 Nd2 O11 89.0(2) 1_455 . ?
O10 Nd2 O12 150.61(14) 1_455 . ?
O11 Nd2 O12 80.7(2) . . ?
O10 Nd2 O13 82.10(14) 1_455 . ?
O11 Nd2 O13 76.4(2) . . ?
O12 Nd2 O13 68.76(13) . . ?
O10 Nd2 O14 68.01(13) 1_455 3_656 ?
O11 Nd2 O14 150.1(2) . 3_656 ?
O12 Nd2 O14 109.72(13) . 3_656 ?
O13 Nd2 O14 81.52(14) . 3_656 ?
O10 Nd2 O15 150.86(13) 1_455 . ?
O11 Nd2 O15 83.7(2) . . ?
O12 Nd2 O15 55.42(12) . . ?
O13 Nd2 O15 122.95(13) . . ?
O14 Nd2 O15 125.65(13) 3_656 . ?
O10 Nd2 O16 79.30(13) 1_455 . ?
O11 Nd2 O16 67.4(2) . . ?
O12 Nd2 O16 120.65(13) . . ?
O13 Nd2 O16 139.28(13) . . ?
O14 Nd2 O16 123.01(13) 3_656 . ?
O15 Nd2 O16 71.84(12) . . ?
O10 Nd2 O17 76.97(14) 1_455 . ?
O11 Nd2 O17 122.1(2) . . ?
O12 Nd2 O17 131.58(13) . . ?
O13 Nd2 O17 151.34(13) . . ?
O14 Nd2 O17 72.64(13) 3_656 . ?
O15 Nd2 O17 83.16(12) . . ?
O16 Nd2 O17 54.84(12) . . ?
O10 Nd2 O18 119.98(13) 1_455 3_656 ?
O11 Nd2 O18 150.3(2) . 3_656 ?
O12 Nd2 O18 70.63(13) . 3_656 ?
O13 Nd2 O18 99.72(13) . 3_656 ?
O14 Nd2 O18 53.39(12) 3_656 3_656 ?
O15 Nd2 O18 73.75(12) . 3_656 ?
O16 Nd2 O18 120.96(12) . 3_656 ?
O17 Nd2 O18 74.78(12) . 3_656 ?
O10 Nd2 S1 168.78(10) 1_455 . ?
O11 Nd2 S1 79.79(15) . . ?
O12 Nd2 S1 27.74(9) . . ?
O13 Nd2 S1 95.59(10) . . ?
O14 Nd2 S1 122.66(9) 3_656 . ?
O15 Nd2 S1 27.75(9) . . ?
O16 Nd2 S1 95.78(9) . . ?
O17 Nd2 S1 108.57(9) . . ?
O18 Nd2 S1 71.21(8) 3_656 . ?
O10 Nd2 S3 78.06(10) 1_455 . ?
O11 Nd2 S3 94.74(13) . . ?
O12 Nd2 S3 129.94(9) . . ?
O13 Nd2 S3 158.41(10) . . ?
O14 Nd2 S3 98.65(10) 3_656 . ?
O15 Nd2 S3 74.52(9) . . ?
O16 Nd2 S3 27.32(9) . . ?
O17 Nd2 S3 27.59(9) . . ?
O18 Nd2 S3 97.51(9) 3_656 . ?
S1 Nd2 S3 102.23(4) . . ?
O10 Nd2 S5 92.81(10) 1_455 3_656 ?
O11 Nd2 S5 169.91(13) . 3_656 ?
O12 Nd2 S5 92.95(10) . 3_656 ?
O13 Nd2 S5 94.02(10) . 3_656 ?
O14 Nd2 S5 26.55(9) 3_656 3_656 ?
O15 Nd2 S5 99.28(9) . 3_656 ?
O16 Nd2 S5 122.66(9) . 3_656 ?
O17 Nd2 S5 67.97(9) . 3_656 ?
O18 Nd2 S5 27.32(8) 3_656 3_656 ?
S1 Nd2 S5 98.31(4) . 3_656 ?
S3 Nd2 S5 95.35(4) . 3_656 ?
O19 S1 O10 110.5(3) . . ?
O19 S1 O15 112.2(3) . . ?
O10 S1 O15 109.8(2) . . ?
O19 S1 O12 111.0(3) . . ?
O10 S1 O12 109.0(2) . . ?
O15 S1 O12 104.0(2) . . ?
O19 S1 Nd2 123.2(2) . . ?
O10 S1 Nd2 126.1(2) . . ?
O15 S1 Nd2 53.5(2) . . ?
O12 S1 Nd2 50.66(15) . . ?
O20 S2 O21 110.3(3) . . ?
O20 S2 O13 110.4(3) . 2_656 ?
O21 S2 O13 109.7(3) . 2_656 ?
O20 S2 O2 109.5(3) . . ?
O21 S2 O2 109.7(3) . . ?
O13 S2 O2 107.0(2) 2_656 . ?
O16 S3 O7 112.5(2) . . ?
O16 S3 O4 111.4(2) . . ?
O7 S3 O4 105.6(2) . . ?
O16 S3 O17 105.8(2) . . ?
O7 S3 O17 111.5(2) . . ?
O4 S3 O17 110.1(2) . . ?
O16 S3 Nd1 129.2(2) . . ?
O7 S3 Nd1 54.2(2) . . ?
O4 S3 Nd1 51.33(15) . . ?
O17 S3 Nd1 124.9(2) . . ?
O16 S3 Nd2 52.8(2) . . ?
O7 S3 Nd2 132.1(2) . . ?
O4 S3 Nd2 122.3(2) . . ?
O17 S3 Nd2 53.2(2) . . ?
Nd1 S3 Nd2 173.33(5) . . ?
O22 S4 O1 109.8(2) . . ?
O22 S4 O8 110.6(2) . . ?
O1 S4 O8 110.7(2) . . ?
O22 S4 O5 110.5(2) . . ?
O1 S4 O5 109.4(2) . . ?
O8 S4 O5 105.8(2) . . ?
O22 S4 Nd1 123.6(2) . 1_455 ?
O1 S4 Nd1 126.5(2) . 1_455 ?
O8 S4 Nd1 54.4(2) . 1_455 ?
O5 S4 Nd1 51.41(15) . 1_455 ?
O9 S5 O6 106.7(2) . . ?
O9 S5 O14 111.5(2) . . ?
O6 S5 O14 110.8(2) . . ?
O9 S5 O18 112.5(2) . . ?
O6 S5 O18 110.8(2) . . ?
O14 S5 O18 104.7(2) . . ?
O9 S5 Nd1 55.7(2) . . ?
O6 S5 Nd1 51.67(15) . . ?
O14 S5 Nd1 120.1(2) . . ?
O18 S5 Nd1 135.1(2) . . ?
O9 S5 Nd2 137.2(2) . 3_656 ?
O6 S5 Nd2 115.9(2) . 3_656 ?
O14 S5 Nd2 49.2(2) . 3_656 ?
O18 S5 Nd2 56.7(2) . 3_656 ?
Nd1 S5 Nd2 162.92(5) . 3_656 ?
S4 O1 Nd1 146.5(3) . . ?
S2 O2 Nd1 135.2(2) . . ?
S3 O4 Nd1 101.1(2) . . ?
S4 O5 Nd1 101.1(2) . 1_455 ?
S5 O6 Nd1 101.0(2) . . ?
S3 O7 Nd1 98.1(2) . . ?
S4 O8 Nd1 97.9(2) . 1_455 ?
S5 O9 Nd1 96.8(2) . . ?
S1 O10 Nd2 137.3(3) . 1_655 ?
S1 O12 Nd2 101.6(2) . . ?
S2 O13 Nd2 148.8(2) 2_646 . ?
S5 O14 Nd2 104.3(2) . 3_656 ?
S1 O15 Nd2 98.7(2) . . ?
S3 O16 Nd2 99.9(2) . . ?
S3 O17 Nd2 99.2(2) . . ?
S5 O18 Nd2 95.9(2) . 3_656 ?
N1 C1 C2 112.2(5) . . ?
N2 C2 C1 111.8(5) . . ?
N3 C3 C3 110.0(6) . 3_766 ?
N4 C4 C4 110.8(7) . 3_756 ?

loop_
_geom_bond_atom_site_label_1
_geom_bond_atom_site_label_2
_geom_bond_distance
_geom_bond_site_symmetry_2
_geom_bond_publ_flag
Nd1 O1 2.424(4) . ?
Nd1 O2 2.448(4) . ?
Nd1 O3 2.478(5) . ?
Nd1 O4 2.493(4) . ?
Nd1 O5 2.503(4) 1_655 ?
Nd1 O6 2.512(4) . ?
Nd1 O7 2.568(4) . ?
Nd1 O8 2.580(4) 1_655 ?
Nd1 O9 2.615(4) . ?
Nd1 S3 3.1328(14) . ?
Nd1 S4 3.1420(14) 1_655 ?
Nd1 S5 3.1430(14) . ?
Nd2 O10 2.442(4) 1_455 ?
Nd2 O11 2.460(5) . ?
Nd2 O12 2.474(4) . ?
Nd2 O13 2.479(4) . ?
Nd2 O14 2.502(4) 3_656 ?
Nd2 O15 2.549(4) . ?
Nd2 O16 2.549(4) . ?
Nd2 O17 2.557(4) . ?
Nd2 O18 2.693(4) 3_656 ?
Nd2 S1 3.1338(14) . ?
Nd2 S3 3.1525(14) . ?
Nd2 S5 3.2033(14) 3_656 ?
S1 O19 1.446(4) . ?
S1 O10 1.464(4) . ?
S1 O15 1.476(4) . ?
S1 O12 1.489(4) . ?
S2 O20 1.447(4) . ?
S2 O21 1.456(4) . ?
S2 O13 1.483(4) 2_656 ?
S2 O2 1.487(4) . ?
S3 O16 1.469(4) . ?
S3 O7 1.470(4) . ?
S3 O4 1.476(4) . ?
S3 O17 1.479(4) . ?
S4 O22 1.453(4) . ?
S4 O1 1.465(4) . ?
S4 O8 1.472(4) . ?
S4 O5 1.477(4) . ?
S4 Nd1 3.1420(14) 1_455 ?
S5 O9 1.461(4) . ?
S5 O6 1.469(4) . ?
S5 O14 1.477(4) . ?
S5 O18 1.478(4) . ?
S5 Nd2 3.2033(14) 3_656 ?
O5 Nd1 2.503(4) 1_455 ?
O8 Nd1 2.580(4) 1_455 ?
O10 Nd2 2.442(4) 1_655 ?
O13 S2 1.482(4) 2_646 ?
O14 Nd2 2.502(4) 3_656 ?
O18 Nd2 2.693(4) 3_656 ?
N1 C1 1.481(7) . ?
N2 C2 1.473(8) . ?
N3 C3 1.456(8) . ?
N4 C4 1.468(9) . ?
C1 C2 1.502(8) . ?
C3 C3 1.501(11) 3_766 ?
C4 C4 1.489(13) 3_756 ?
